data_7131700
loop_
_publ_author_name
'Grose, Laura A.'
'Willcox, Darren'

_publ_section_title
;
 Olefin hydroboration catalyzed by an iron-borane complex.
;
_journal_issue 48
_journal_name_full 'Chemical communications (Cambridge, England)'
_journal_page_first 7427
_journal_page_last 7430
_journal_paper_doi 10.1039/d3cc00494e
_journal_volume 59
_journal_year 2023
_chemical_formula_moiety 'C30 H52 B2 Fe O2 P2'
_chemical_formula_sum 'C30 H52 B2 Fe O2 P2'
_chemical_formula_weight 584.12
_chemical_name_systematic '[(eta3-H2iprDPB)Fe(eta3-H2Bpin)]'
_space_group_crystal_system monoclinic
_space_group_IT_number 14
_space_group_name_Hall '-P 2yn'
_space_group_name_H-M_alt 'P 1 21/n 1'
_atom_sites_solution_hydrogens mixed
_atom_sites_solution_primary iterative
_audit_creation_date 2023-05-02
_audit_creation_method
;
Olex2 1.2
(compiled 2018.05.29 svn.r3508 for OlexSys, GUI svn.r5506)
;
_audit_update_record
;
2023-05-02 deposited with the CCDC.	2023-05-23 downloaded from the CCDC.
;
_cell_angle_alpha 90
_cell_angle_beta 94.869(3)
_cell_angle_gamma 90
_cell_formula_units_Z 4
_cell_length_a 9.6026(3)
_cell_length_b 10.9986(3)
_cell_length_c 29.9514(8)
_cell_measurement_reflns_used 10148
_cell_measurement_temperature 99.97(10)
_cell_measurement_theta_max 28.9080
_cell_measurement_theta_min 2.8120
_cell_volume 3151.91(16)
_computing_cell_refinement 'CrysAlisPro 1.171.40.69a (Rigaku OD, 2020)'
_computing_data_collection 'CrysAlisPro 1.171.40.69a (Rigaku OD, 2020)'
_computing_data_reduction 'CrysAlisPro 1.171.40.69a (Rigaku OD, 2020)'
_computing_molecular_graphics 'Olex2 (Dolomanov et al., 2009)'
_computing_publication_material 'Olex2 (Dolomanov et al., 2009)'
_computing_structure_refinement 'ShelXL (Sheldrick, 2015)'
_computing_structure_solution 'olex2.solve (Bourhis et al., 2015)'
_diffrn_ambient_environment N~2~
_diffrn_ambient_temperature 99.97(10)
_diffrn_detector 'CCD plate'
_diffrn_detector_area_resol_mean 8.0714
_diffrn_detector_type Eos
_diffrn_measured_fraction_theta_full 0.999
_diffrn_measured_fraction_theta_max 0.887
_diffrn_measurement_details
;
List of Runs (angles in degrees, time in seconds):

  # Type    Start    End  Width  t~exp~   \w     \q     \k     \f   Frames
#--------------------------------------------------------------------------
  1  \w    -92.00   0.00   1.00    2.80    --  -18.77 -19.00 120.00   92
  2  \w    -39.00   3.00   1.00    2.80    --  -18.77 -77.00 -90.00   42
  3  \w      7.00  35.00   1.00    2.80    --   20.49  77.00-150.00   28
  4  \w     -9.00  40.00   1.00    2.80    --   20.49  77.00 150.00   49
  5  \w     49.00  98.00   1.00    2.80    --   20.49 178.00  90.00   49
  6  \w    -16.00  95.00   1.00    2.80    --   20.49  19.00  30.00  111
  7  \w     -6.00  20.00   1.00    2.80    --   20.49  37.00 120.00   26
  8  \w     57.00  98.00   1.00    2.80    --   20.49 178.00 -60.00   41
;
_diffrn_measurement_device 'four-circle diffractometer'
_diffrn_measurement_device_type 'SuperNova, Single source at offset/far, Eos'
_diffrn_measurement_method '\w scans'
_diffrn_orient_matrix_type 'CrysAlisPro convention (1999,Acta A55,543-557)'
_diffrn_orient_matrix_UB_11 -0.0227353000
_diffrn_orient_matrix_UB_12 0.0582751000
_diffrn_orient_matrix_UB_13 0.0064122000
_diffrn_orient_matrix_UB_21 0.0588934000
_diffrn_orient_matrix_UB_22 0.0268176000
_diffrn_orient_matrix_UB_23 -0.0088609000
_diffrn_orient_matrix_UB_31 -0.0388014000
_diffrn_orient_matrix_UB_32 0.0064770000
_diffrn_orient_matrix_UB_33 -0.0211217000
_diffrn_radiation_monochromator mirror
_diffrn_radiation_probe x-ray
_diffrn_radiation_type MoK\a
_diffrn_radiation_wavelength 0.71073
_diffrn_reflns_av_R_equivalents 0.0431
_diffrn_reflns_av_unetI/netI 0.0487
_diffrn_reflns_Laue_measured_fraction_full 0.999
_diffrn_reflns_Laue_measured_fraction_max 0.887
_diffrn_reflns_limit_h_max 12
_diffrn_reflns_limit_h_min -12
_diffrn_reflns_limit_k_max 14
_diffrn_reflns_limit_k_min -14
_diffrn_reflns_limit_l_max 37
_diffrn_reflns_limit_l_min -36
_diffrn_reflns_number 26248
_diffrn_reflns_point_group_measured_fraction_full 0.999
_diffrn_reflns_point_group_measured_fraction_max 0.887
_diffrn_reflns_theta_full 25.242
_diffrn_reflns_theta_max 29.132
_diffrn_reflns_theta_min 2.290
_diffrn_source 'micro-focus sealed X-ray tube'
_diffrn_source_type 'SuperNova (Mo) X-ray Source'
_exptl_absorpt_coefficient_mu 0.605
_exptl_absorpt_correction_T_max 1.000
_exptl_absorpt_correction_T_min 0.389
_exptl_absorpt_correction_type gaussian
_exptl_absorpt_process_details
;
CrysAlisPro 1.171.40.69a (Rigaku Oxford Diffraction, 2020)
Numerical absorption correction based on gaussian integration over
			a multifaceted crystal model
Empirical absorption correction using spherical harmonics,
 implemented in SCALE3 ABSPACK scaling algorithm.
;
_exptl_crystal_colour 'clear reddish red'
_exptl_crystal_colour_lustre clear
_exptl_crystal_colour_modifier reddish
_exptl_crystal_colour_primary red
_exptl_crystal_density_diffrn 1.231
_exptl_crystal_description block
_exptl_crystal_F_000 1256
_exptl_crystal_preparation -
_exptl_crystal_recrystallization_method 'slow evaporation from diethyl ether at room temperature'
_exptl_crystal_size_max 0.392
_exptl_crystal_size_mid 0.265
_exptl_crystal_size_min 0.228
_refine_diff_density_max 0.446
_refine_diff_density_min -0.399
_refine_diff_density_rms 0.064
_refine_ls_extinction_method none
_refine_ls_goodness_of_fit_ref 1.054
_refine_ls_hydrogen_treatment mixed
_refine_ls_matrix_type full
_refine_ls_number_parameters 362
_refine_ls_number_reflns 7510
_refine_ls_number_restraints 0
_refine_ls_restrained_S_all 1.054
_refine_ls_R_factor_all 0.0498
_refine_ls_R_factor_gt 0.0379
_refine_ls_shift/su_max 0.001
_refine_ls_shift/su_mean 0.000
_refine_ls_structure_factor_coef Fsqd
_refine_ls_weighting_details 'w=1/[\s^2^(Fo^2^)+(0.0271P)^2^+1.4312P] where P=(Fo^2^+2Fc^2^)/3'
_refine_ls_weighting_scheme calc
_refine_ls_wR_factor_gt 0.0789
_refine_ls_wR_factor_ref 0.0848
_reflns_Friedel_coverage 0.000
_reflns_number_gt 6241
_reflns_number_total 7510
_reflns_threshold_expression 'I > 2\s(I)'
_cod_data_source_file d3cc00494e2.cif
_cod_data_source_block adw_13
_cod_depositor_comments 'Adding full bibliography for 7131700.cif.'
_cod_original_cell_volume 3151.93(16)
_cod_database_code 7131700
_shelx_shelxl_version_number 2018/3
_chemical_oxdiff_formula 'Fe B P2 H C'
_chemical_oxdiff_usercomment pink
_shelx_space_group_comment
;
The symmetry employed for this shelxl refinement is uniquely defined
by the following loop, which should always be used as a source of
symmetry information in preference to the above space-group names.
They are only intended as comments.
;
_reflns_odcompleteness_completeness 99.93
_reflns_odcompleteness_iscentric 1
_reflns_odcompleteness_theta 26.32
_olex2_refinement_description
;
1. Fixed Uiso
 At 1.2 times of:
  All C(H) groups
 At 1.5 times of:
  All C(H,H,H) groups
2.a Ternary CH refined with riding coordinates:
 C19(H19), C20(H20), C26(H26), C14(H14)
2.b Aromatic/amide H refined with riding coordinates:
 C16(H16), C4(H4), C7(H7), C18(H18), C1(H1), C2(H2), C9AA(H9AA), C9(H9)
2.c Idealised Me refined as rotating group:
 C0AA(H0Aa,H0Ab,H0Ac), C23(H23a,H23b,H23c), C27(H27a,H27b,H27c), C6(H6a,H6b,
 H6c), C10(H10a,H10b,H10c), C8AA(H8Aa,H8Ab,H8Ac), C3AA(H3Aa,H3Ab,H3Ac),
 C6AA(H6Aa,H6Ab,H6Ac), C7AA(H7Aa,H7Ab,H7Ac), C5AA(H5Aa,H5Ab,H5Ac), C4AA(H4Aa,
 H4Ab,H4Ac), C12(H12a,H12b,H12c)
;
_olex2_date_sample_data_collection 2023-04-21
_olex2_exptl_crystal_mounting_method 'fomblin oil'
_olex2_submission_original_sample_id adw13
_olex2_submission_special_instructions 'No special instructions were received'
_oxdiff_exptl_absorpt_empirical_details
;
Empirical correction (ABSPACK) includes:
- Absorption correction using spherical harmonics
- Frame scaling
;
_oxdiff_exptl_absorpt_empirical_full_max 1.264
_oxdiff_exptl_absorpt_empirical_full_min 0.724

loop_
_space_group_symop_operation_xyz
'x, y, z'
'-x+1/2, y+1/2, -z+1/2'
'-x, -y, -z'
'x-1/2, -y-1/2, z-1/2'

loop_
_atom_site_label
_atom_site_type_symbol
_atom_site_fract_x
_atom_site_fract_y
_atom_site_fract_z
_atom_site_U_iso_or_equiv
_atom_site_adp_type
_atom_site_occupancy
_atom_site_site_symmetry_order
_atom_site_calc_flag
_atom_site_refinement_flags_posn
_atom_site_refinement_flags_adp
_atom_site_refinement_flags_occupancy
_atom_site_disorder_assembly
_atom_site_disorder_group
Fe1 Fe 0.21776(2) 0.15358(2) 0.38076(2) 0.00999(7) Uani 1 1 d . . . . .
P2 P 0.25754(5) 0.28487(4) 0.43679(2) 0.01212(10) Uani 1 1 d . . . . .
P3 P 0.20488(5) 0.00361(4) 0.33141(2) 0.01121(10) Uani 1 1 d . . . . .
C0AA C 0.3531(2) 0.11348(18) 0.26783(6) 0.0189(4) Uani 1 1 d . . . . .
H0AA H 0.362097 0.182165 0.288715 0.028 Uiso 1 1 calc GR . . . .
H0AB H 0.356860 0.143250 0.237115 0.028 Uiso 1 1 calc GR . . . .
H0AC H 0.429846 0.056086 0.274972 0.028 Uiso 1 1 calc GR . . . .
C16 C 0.4800(2) 0.29267(19) 0.50591(6) 0.0219(4) Uani 1 1 d . . . . .
H16 H 0.437155 0.363317 0.516808 0.026 Uiso 1 1 calc R . . . .
C1AA C 0.41825(18) 0.23287(17) 0.46812(6) 0.0141(4) Uani 1 1 d . . . . .
C19 C 0.21327(19) 0.04927(18) 0.27202(6) 0.0157(4) Uani 1 1 d . . . . .
H19 H 0.138386 0.111407 0.265301 0.019 Uiso 1 1 calc R . . . .
C20 C 0.30388(19) 0.44500(17) 0.42541(6) 0.0161(4) Uani 1 1 d . . . . .
H20 H 0.325592 0.485966 0.454992 0.019 Uiso 1 1 calc R . . . .
C23 C 0.4359(2) 0.44963(19) 0.40039(7) 0.0216(4) Uani 1 1 d . . . . .
H23A H 0.512724 0.409528 0.418344 0.032 Uiso 1 1 calc GR . . . .
H23B H 0.460819 0.534575 0.395221 0.032 Uiso 1 1 calc GR . . . .
H23C H 0.418888 0.407762 0.371565 0.032 Uiso 1 1 calc GR . . . .
C26 C 0.1209(2) 0.2938(2) 0.47689(6) 0.0198(4) Uani 1 1 d . . . . .
H26 H 0.033655 0.321370 0.459158 0.024 Uiso 1 1 calc R . . . .
C27 C 0.1863(2) 0.51676(18) 0.39988(7) 0.0221(4) Uani 1 1 d . . . . .
H27A H 0.162776 0.478935 0.370584 0.033 Uiso 1 1 calc GR . . . .
H27B H 0.217005 0.600646 0.395664 0.033 Uiso 1 1 calc GR . . . .
H27C H 0.103803 0.516703 0.417017 0.033 Uiso 1 1 calc GR . . . .
O1 O -0.04285(12) 0.19967(12) 0.31587(4) 0.0154(3) Uani 1 1 d . . . . .
O2 O -0.03255(12) 0.32834(12) 0.37627(4) 0.0146(3) Uani 1 1 d . . . . .
C3 C 0.45523(18) -0.04458(17) 0.37969(6) 0.0129(4) Uani 1 1 d . . . . .
C4 C 0.66610(19) 0.14872(19) 0.51113(6) 0.0183(4) Uani 1 1 d . . . . .
H4 H 0.750557 0.118644 0.525922 0.022 Uiso 1 1 calc R . . . .
C5 C 0.48196(17) 0.13067(17) 0.45027(5) 0.0120(4) Uani 1 1 d . . . . .
C6 C 0.0585(2) -0.15960(19) 0.38002(6) 0.0221(4) Uani 1 1 d . . . . .
H6A H 0.152492 -0.181907 0.392715 0.033 Uiso 1 1 calc GR . . . .
H6B H -0.002537 -0.231025 0.379727 0.033 Uiso 1 1 calc GR . . . .
H6C H 0.021008 -0.095519 0.398319 0.033 Uiso 1 1 calc GR . . . .
C7 C 0.60671(19) 0.09051(18) 0.47297(6) 0.0164(4) Uani 1 1 d . . . . .
H7 H 0.652240 0.021355 0.461978 0.020 Uiso 1 1 calc R . . . .
C8 C 0.36136(18) -0.08936(17) 0.34485(6) 0.0133(4) Uani 1 1 d . . . . .
C10 C 0.1907(2) -0.0498(2) 0.23622(6) 0.0225(4) Uani 1 1 d . . . . .
H10A H 0.268727 -0.107487 0.239305 0.034 Uiso 1 1 calc GR . . . .
H10B H 0.185894 -0.012528 0.206412 0.034 Uiso 1 1 calc GR . . . .
H10C H 0.103135 -0.092783 0.240040 0.034 Uiso 1 1 calc GR . . . .
C11 C -0.17435(18) 0.33330(18) 0.35579(6) 0.0152(4) Uani 1 1 d . . . . .
C14 C 0.06584(18) -0.11321(17) 0.33203(6) 0.0154(4) Uani 1 1 d . . . . .
H14 H 0.094372 -0.183317 0.313599 0.018 Uiso 1 1 calc R . . . .
B16 B 0.0359(2) 0.2331(2) 0.35587(7) 0.0134(4) Uani 1 1 d . . . . .
C18 C 0.3879(2) -0.19648(18) 0.32244(6) 0.0175(4) Uani 1 1 d . . . . .
H18 H 0.321186 -0.226191 0.299826 0.021 Uiso 1 1 calc R . . . .
C2AA C -0.15562(18) 0.28598(18) 0.30786(6) 0.0156(4) Uani 1 1 d . . . . .
C1 C 0.5798(2) -0.10949(19) 0.38808(6) 0.0198(4) Uani 1 1 d . . . . .
H1 H 0.648162 -0.079994 0.410239 0.024 Uiso 1 1 calc R . . . .
C2 C 0.5110(2) -0.26041(18) 0.33281(6) 0.0186(4) Uani 1 1 d . . . . .
H2 H 0.528412 -0.334152 0.317737 0.022 Uiso 1 1 calc R . . . .
C8AA C -0.2259(2) 0.46333(19) 0.35822(7) 0.0216(4) Uani 1 1 d . . . . .
H8AA H -0.233958 0.485525 0.389582 0.032 Uiso 1 1 calc GR . . . .
H8AB H -0.317592 0.470452 0.341367 0.032 Uiso 1 1 calc GR . . . .
H8AC H -0.159515 0.517986 0.345270 0.032 Uiso 1 1 calc GR . . . .
C3AA C -0.07936(19) -0.07280(19) 0.31260(6) 0.0208(4) Uani 1 1 d . . . . .
H3AA H -0.116613 -0.012420 0.332500 0.031 Uiso 1 1 calc GR . . . .
H3AB H -0.141892 -0.143321 0.309925 0.031 Uiso 1 1 calc GR . . . .
H3AC H -0.072555 -0.036786 0.282937 0.031 Uiso 1 1 calc GR . . . .
C6AA C -0.2815(2) 0.2207(2) 0.28501(7) 0.0245(5) Uani 1 1 d . . . . .
H6AA H -0.259610 0.192841 0.255328 0.037 Uiso 1 1 calc GR . . . .
H6AB H -0.361213 0.276595 0.281812 0.037 Uiso 1 1 calc GR . . . .
H6AC H -0.304882 0.150647 0.303143 0.037 Uiso 1 1 calc GR . . . .
C7AA C -0.2620(2) 0.2486(2) 0.38231(7) 0.0227(4) Uani 1 1 d . . . . .
H7AA H -0.229340 0.164778 0.379403 0.034 Uiso 1 1 calc GR . . . .
H7AB H -0.360292 0.254179 0.370632 0.034 Uiso 1 1 calc GR . . . .
H7AC H -0.252876 0.272301 0.413967 0.034 Uiso 1 1 calc GR . . . .
C9AA C 0.6075(2) -0.21541(19) 0.36525(6) 0.0209(4) Uani 1 1 d . . . . .
H9AA H 0.693347 -0.257032 0.372042 0.025 Uiso 1 1 calc R . . . .
C5AA C -0.1060(2) 0.38477(19) 0.27730(6) 0.0212(4) Uani 1 1 d . . . . .
H5AA H -0.027681 0.428933 0.292915 0.032 Uiso 1 1 calc GR . . . .
H5AB H -0.182838 0.441408 0.269271 0.032 Uiso 1 1 calc GR . . . .
H5AC H -0.075491 0.347531 0.250044 0.032 Uiso 1 1 calc GR . . . .
C9 C 0.6032(2) 0.24959(19) 0.52755(6) 0.0225(4) Uani 1 1 d . . . . .
H9 H 0.644087 0.289480 0.553587 0.027 Uiso 1 1 calc R . . . .
B10 B 0.4045(2) 0.07283(19) 0.40564(6) 0.0122(4) Uani 1 1 d . . . . .
C4AA C 0.0899(2) 0.1671(2) 0.49422(7) 0.0310(5) Uani 1 1 d . . . . .
H4AA H 0.065174 0.112870 0.468813 0.046 Uiso 1 1 calc GR . . . .
H4AB H 0.011857 0.171477 0.513205 0.046 Uiso 1 1 calc GR . . . .
H4AC H 0.172898 0.135517 0.511763 0.046 Uiso 1 1 calc GR . . . .
C12 C 0.1449(2) 0.3828(2) 0.51619(7) 0.0344(6) Uani 1 1 d . . . . .
H12A H 0.222756 0.353950 0.536760 0.052 Uiso 1 1 calc GR . . . .
H12B H 0.060112 0.387890 0.532125 0.052 Uiso 1 1 calc GR . . . .
H12C H 0.167307 0.463365 0.504808 0.052 Uiso 1 1 calc GR . . . .
H10D H 0.3757(18) 0.1596(18) 0.3771(6) 0.010(5) Uiso 1 1 d . . . . .
H16A H 0.067(2) 0.1413(19) 0.3856(6) 0.017(5) Uiso 1 1 d . . . . .
H10E H 0.276(2) 0.054(2) 0.4150(6) 0.022(5) Uiso 1 1 d . . . . .
H16B H 0.170(2) 0.251(2) 0.3473(6) 0.021(5) Uiso 1 1 d . . . . .

loop_
_atom_site_aniso_label
_atom_site_aniso_U_11
_atom_site_aniso_U_22
_atom_site_aniso_U_33
_atom_site_aniso_U_23
_atom_site_aniso_U_13
_atom_site_aniso_U_12
Fe1 0.00913(12) 0.01037(13) 0.01039(13) -0.00034(9) 0.00030(9) 0.00120(10)
P2 0.0132(2) 0.0129(2) 0.0102(2) -0.00199(17) 0.00070(17) 0.00280(19)
P3 0.0115(2) 0.0106(2) 0.0114(2) -0.00092(17) 0.00019(16) 0.00086(18)
C0AA 0.0229(10) 0.0178(10) 0.0167(9) 0.0020(7) 0.0051(7) 0.0003(8)
C16 0.0269(11) 0.0188(11) 0.0191(10) -0.0044(8) -0.0029(8) 0.0033(9)
C1AA 0.0143(9) 0.0159(10) 0.0120(8) 0.0007(7) -0.0006(7) -0.0003(8)
C19 0.0172(9) 0.0168(10) 0.0130(9) -0.0003(7) 0.0013(7) 0.0023(8)
C20 0.0180(9) 0.0117(9) 0.0179(9) -0.0041(7) -0.0018(7) 0.0014(8)
C23 0.0212(10) 0.0172(11) 0.0266(11) 0.0012(8) 0.0036(8) -0.0018(8)
C26 0.0178(9) 0.0292(12) 0.0129(9) -0.0007(8) 0.0040(7) 0.0064(9)
C27 0.0232(10) 0.0140(10) 0.0280(11) -0.0008(8) -0.0042(8) 0.0020(8)
O1 0.0117(6) 0.0165(7) 0.0171(6) -0.0033(5) -0.0038(5) 0.0040(5)
O2 0.0105(6) 0.0171(7) 0.0160(6) -0.0022(5) -0.0007(5) 0.0044(5)
C3 0.0127(8) 0.0140(9) 0.0122(8) 0.0028(7) 0.0025(7) 0.0006(7)
C4 0.0149(9) 0.0211(11) 0.0178(9) 0.0050(8) -0.0042(7) -0.0014(8)
C5 0.0119(8) 0.0132(9) 0.0111(8) 0.0047(7) 0.0019(6) -0.0016(7)
C6 0.0235(10) 0.0188(11) 0.0237(10) 0.0050(8) 0.0007(8) -0.0033(9)
C7 0.0158(9) 0.0172(10) 0.0161(9) -0.0001(7) 0.0001(7) 0.0043(8)
C8 0.0137(9) 0.0130(9) 0.0134(9) 0.0021(7) 0.0030(7) 0.0018(7)
C10 0.0272(11) 0.0254(12) 0.0147(10) -0.0045(8) 0.0016(8) -0.0015(9)
C11 0.0095(8) 0.0172(10) 0.0190(9) 0.0029(7) 0.0008(7) 0.0024(7)
C14 0.0158(9) 0.0123(9) 0.0180(9) -0.0013(7) 0.0013(7) -0.0012(8)
B16 0.0112(9) 0.0140(11) 0.0149(10) -0.0003(8) 0.0004(7) 0.0010(8)
C18 0.0206(10) 0.0147(10) 0.0171(9) -0.0018(7) 0.0016(7) 0.0002(8)
C2AA 0.0097(8) 0.0172(10) 0.0194(9) 0.0013(7) -0.0030(7) 0.0022(8)
C1 0.0165(9) 0.0226(11) 0.0197(10) -0.0026(8) -0.0020(7) 0.0042(8)
C2 0.0250(10) 0.0128(10) 0.0189(9) -0.0017(7) 0.0076(8) 0.0034(8)
C8AA 0.0179(10) 0.0201(11) 0.0274(11) 0.0028(8) 0.0049(8) 0.0066(8)
C3AA 0.0166(9) 0.0212(11) 0.0240(10) 0.0006(8) -0.0016(8) -0.0032(8)
C6AA 0.0157(9) 0.0247(12) 0.0314(11) 0.0001(9) -0.0081(8) 0.0011(9)
C7AA 0.0185(10) 0.0215(11) 0.0291(11) 0.0073(8) 0.0083(8) 0.0024(9)
C9AA 0.0170(9) 0.0223(11) 0.0236(10) 0.0005(8) 0.0022(8) 0.0098(8)
C5AA 0.0211(10) 0.0245(11) 0.0178(10) 0.0036(8) 0.0011(8) 0.0012(9)
C9 0.0245(10) 0.0223(11) 0.0190(10) -0.0020(8) -0.0078(8) -0.0023(9)
B10 0.0096(9) 0.0132(10) 0.0138(10) 0.0024(8) 0.0017(7) 0.0010(8)
C4AA 0.0317(12) 0.0379(14) 0.0252(11) 0.0057(10) 0.0139(9) 0.0008(11)
C12 0.0386(13) 0.0450(16) 0.0211(11) -0.0116(10) 0.0104(9) 0.0069(12)

loop_
_atom_type_symbol
_atom_type_description
_atom_type_scat_dispersion_real
_atom_type_scat_dispersion_imag
_atom_type_scat_source
C C 0.0033 0.0016 'International Tables Vol C Tables 4.2.6.8 and 6.1.1.4'
H H 0.0000 0.0000 'International Tables Vol C Tables 4.2.6.8 and 6.1.1.4'
B B 0.0013 0.0007 'International Tables Vol C Tables 4.2.6.8 and 6.1.1.4'
Fe Fe 0.3463 0.8444 'International Tables Vol C Tables 4.2.6.8 and 6.1.1.4'
O O 0.0106 0.0060 'International Tables Vol C Tables 4.2.6.8 and 6.1.1.4'
P P 0.1023 0.0942 'International Tables Vol C Tables 4.2.6.8 and 6.1.1.4'

loop_
_exptl_crystal_face_index_h
_exptl_crystal_face_index_k
_exptl_crystal_face_index_l
_exptl_crystal_face_perp_dist
-6 2 -36 0.1115
11 -2 22 0.1180
3 15 4 0.1852
0 -15 15 0.1498
8 -9 23 0.1105
10 -6 19 0.1150
3 -4 38 0.1018
4 -6 -38 0.1108
-11 -7 18 0.1279
-4 -14 16 0.1455
-12 1 20 0.1066
5 0 -41 0.0800
10 3 24 0.1248
8 10 -24 0.1407
4 -14 -18 0.1655
-10 9 18 0.1839

loop_
_geom_angle_atom_site_label_1
_geom_angle_atom_site_label_2
_geom_angle_atom_site_label_3
_geom_angle
_geom_angle_site_symmetry_1
_geom_angle_site_symmetry_3
_geom_angle_publ_flag
P3 Fe1 P2 170.31(2) . . ?
B16 Fe1 P2 94.85(6) . . ?
B16 Fe1 P3 94.48(6) . . ?
B16 Fe1 B10 179.45(8) . . ?
B10 Fe1 P2 85.37(6) . . ?
B10 Fe1 P3 85.33(6) . . ?
C1AA P2 Fe1 105.53(6) . . ?
C1AA P2 C20 100.72(8) . . ?
C1AA P2 C26 107.28(8) . . ?
C20 P2 Fe1 120.44(6) . . ?
C26 P2 Fe1 115.95(7) . . ?
C26 P2 C20 105.21(9) . . ?
C19 P3 Fe1 115.73(6) . . ?
C8 P3 Fe1 105.72(6) . . ?
C8 P3 C19 105.06(8) . . ?
C8 P3 C14 100.88(8) . . ?
C14 P3 Fe1 120.64(6) . . ?
C14 P3 C19 106.67(8) . . ?
C9 C16 C1AA 120.38(19) . . ?
C16 C1AA P2 123.38(15) . . ?
C16 C1AA C5 121.04(16) . . ?
C5 C1AA P2 115.49(13) . . ?
C0AA C19 P3 108.23(12) . . ?
C10 C19 P3 117.61(14) . . ?
C10 C19 C0AA 110.09(15) . . ?
C23 C20 P2 110.11(13) . . ?
C23 C20 C27 110.24(16) . . ?
C27 C20 P2 113.81(13) . . ?
C4AA C26 P2 109.93(14) . . ?
C4AA C26 C12 110.05(17) . . ?
C12 C26 P2 117.53(15) . . ?
B16 O1 C2AA 108.07(14) . . ?
B16 O2 C11 107.60(14) . . ?
C8 C3 B10 116.03(15) . . ?
C1 C3 C8 116.03(17) . . ?
C1 C3 B10 127.92(16) . . ?
C9 C4 C7 120.29(17) . . ?
C1AA C5 B10 116.57(15) . . ?
C7 C5 C1AA 116.76(16) . . ?
C7 C5 B10 126.67(17) . . ?
C4 C7 C5 121.96(18) . . ?
C3 C8 P3 115.37(14) . . ?
C18 C8 P3 123.17(14) . . ?
C18 C8 C3 121.46(16) . . ?
O2 C11 C2AA 101.59(13) . . ?
O2 C11 C8AA 108.34(15) . . ?
O2 C11 C7AA 107.33(14) . . ?
C8AA C11 C2AA 115.11(15) . . ?
C8AA C11 C7AA 110.76(16) . . ?
C7AA C11 C2AA 112.94(16) . . ?
C6 C14 P3 109.29(12) . . ?
C3AA C14 P3 115.37(13) . . ?
C3AA C14 C6 109.91(15) . . ?
O1 B16 Fe1 125.47(14) . . ?
O2 B16 Fe1 125.43(13) . . ?
O2 B16 O1 109.09(15) . . ?
C2 C18 C8 120.60(17) . . ?
O1 C2AA C11 102.17(13) . . ?
O1 C2AA C6AA 108.73(16) . . ?
O1 C2AA C5AA 107.47(15) . . ?
C6AA C2AA C11 115.17(16) . . ?
C6AA C2AA C5AA 110.13(15) . . ?
C5AA C2AA C11 112.55(16) . . ?
C9AA C1 C3 122.47(17) . . ?
C9AA C2 C18 119.03(18) . . ?
C2 C9AA C1 120.28(18) . . ?
C4 C9 C16 119.54(18) . . ?
C3 B10 Fe1 117.24(12) . . ?
C3 B10 C5 125.76(15) . . ?
C5 B10 Fe1 116.96(13) . . ?

loop_
_geom_bond_atom_site_label_1
_geom_bond_atom_site_label_2
_geom_bond_distance
_geom_bond_site_symmetry_2
_geom_bond_publ_flag
Fe1 P2 2.2224(5) . ?
Fe1 P3 2.2113(5) . ?
Fe1 B16 2.037(2) . ?
Fe1 B10 2.082(2) . ?
P2 C1AA 1.8284(18) . ?
P2 C20 1.855(2) . ?
P2 C26 1.8550(19) . ?
P3 C19 1.8565(18) . ?
P3 C8 1.8338(18) . ?
P3 C14 1.8543(19) . ?
C0AA C19 1.532(3) . ?
C16 C1AA 1.397(2) . ?
C16 C9 1.384(3) . ?
C1AA C5 1.407(3) . ?
C19 C10 1.531(3) . ?
C20 C23 1.527(3) . ?
C20 C27 1.528(2) . ?
C26 C4AA 1.525(3) . ?
C26 C12 1.533(3) . ?
O1 B16 1.410(2) . ?
O1 C2AA 1.445(2) . ?
O2 C11 1.446(2) . ?
O2 B16 1.404(2) . ?
C3 C8 1.409(2) . ?
C3 C1 1.398(2) . ?
C3 B10 1.604(3) . ?
C4 C7 1.390(3) . ?
C4 C9 1.374(3) . ?
C5 C7 1.398(2) . ?
C5 B10 1.605(3) . ?
C6 C14 1.533(3) . ?
C8 C18 1.390(3) . ?
C11 C2AA 1.552(3) . ?
C11 C8AA 1.517(3) . ?
C11 C7AA 1.524(3) . ?
C14 C3AA 1.531(2) . ?
C18 C2 1.388(3) . ?
C2AA C6AA 1.518(2) . ?
C2AA C5AA 1.523(3) . ?
C1 C9AA 1.388(3) . ?
C2 C9AA 1.376(3) . ?

loop_
_exptl_oxdiff_crystal_face_indexfrac_h
_exptl_oxdiff_crystal_face_indexfrac_k
_exptl_oxdiff_crystal_face_indexfrac_l
_exptl_oxdiff_crystal_face_x
_exptl_oxdiff_crystal_face_y
_exptl_oxdiff_crystal_face_z
-5.8394 1.7742 -36.0601 0.0049 0.0232 0.9997
10.8418 -1.8489 21.7908 -0.2145 0.3958 -0.8929
3.3976 14.8939 4.1847 0.8175 0.5624 -0.1238
0.0082 -14.5458 14.5683 -0.7544 -0.5187 -0.4022
7.6929 -8.6108 23.4845 -0.5261 0.0140 -0.8503
10.3243 -5.8993 19.2591 -0.4550 0.2792 -0.8456
3.2240 -4.0311 38.4756 -0.0615 -0.2592 -0.9639
3.9237 -5.8361 -38.0647 -0.6734 0.4119 0.6139
-11.1419 -6.7924 18.2055 -0.0258 -0.9997 0.0038
-4.4148 -13.5862 16.0924 -0.5882 -0.7669 -0.2566
-12.3385 1.1227 20.3999 0.4768 -0.8773 0.0551
4.8667 0.2626 -40.5347 -0.3553 0.6528 0.6690
10.1452 3.3316 23.6256 0.1150 0.4775 -0.8711
8.0702 9.6169 -23.5938 0.2257 0.9422 0.2475
3.9549 -13.5350 -17.5542 -0.9912 0.0255 0.1297
-10.1126 8.6867 17.8594 0.8506 -0.5209 0.0714
